data_2005129
loop_
_publ_author_name
'Wouters, J.'
'H\"aming, L.'
'Sheldrick, G.'

_publ_section_title
;
 HEPES
;
_journal_issue 7
_journal_name_full 'Acta Crystallographica Section C'
_journal_page_first 1687
_journal_page_last 1688
_journal_paper_doi 10.1107/S0108270196001187
_journal_volume 52
_journal_year 1996
_chemical_formula_sum 'C8 H18 N2 O4 S'
_chemical_formula_weight 238.30
_chemical_name_systematic
;
 ?
;
_space_group_IT_number 61
_symmetry_cell_setting orthorhombic
_symmetry_space_group_name_Hall '-P 2ac 2ab'
_symmetry_space_group_name_H-M 'P b c a'
_audit_creation_method SHELXL
_cell_angle_alpha 90.00
_cell_angle_beta 90.00
_cell_angle_gamma 90.00
_cell_formula_units_Z 8
_cell_length_a 11.804(3)
_cell_length_b 11.392(3)
_cell_length_c 16.256(4)
_cell_measurement_reflns_used 19
_cell_measurement_temperature 293(2)
_cell_measurement_theta_max 44.421
_cell_measurement_theta_min 19.629
_cell_volume 2186.0(10)
_computing_cell_refinement XSCANS
_computing_data_collection 'XSCANS (Fait, 1991)'
_computing_data_reduction XSCANS
_computing_molecular_graphics 'SHELXTL/PC: XP'
_computing_publication_material 'SHELXTL/PC, PLATON (Spek, 1995)'
_computing_structure_refinement SHELXTL/PC
_computing_structure_solution 'SHELXTL/PC (Sheldrick, 1992)'
_diffrn_ambient_temperature 293(2)
_diffrn_measurement_device 'Siemens P4'
_diffrn_measurement_method '2\q/\w scans'
_diffrn_radiation_monochromator graphite
_diffrn_radiation_source 'rotating anode'
_diffrn_radiation_type CuK\a
_diffrn_radiation_wavelength 1.54178
_diffrn_reflns_av_R_equivalents 0.0388
_diffrn_reflns_av_sigmaI/netI 0.0223
_diffrn_reflns_limit_h_max 12
_diffrn_reflns_limit_h_min -1
_diffrn_reflns_limit_k_max 11
_diffrn_reflns_limit_k_min -1
_diffrn_reflns_limit_l_max 1
_diffrn_reflns_limit_l_min -16
_diffrn_reflns_number 1700
_diffrn_reflns_theta_max 53.74
_diffrn_reflns_theta_min 5.44
_diffrn_standards_decay_% 3.7
_diffrn_standards_interval_count 97
_diffrn_standards_number 3
_exptl_absorpt_coefficient_mu 2.658
_exptl_absorpt_correction_type none
_exptl_crystal_colour colourless
_exptl_crystal_density_diffrn 1.448
_exptl_crystal_density_meas ?
_exptl_crystal_density_method none
_exptl_crystal_description prism
_exptl_crystal_F_000 1024
_exptl_crystal_size_max .4
_exptl_crystal_size_mid .4
_exptl_crystal_size_min .3
_refine_diff_density_max .426
_refine_diff_density_min -.463
_refine_ls_extinction_method none
_refine_ls_goodness_of_fit_all 1.103
_refine_ls_goodness_of_fit_obs 1.114
_refine_ls_hydrogen_treatment 'H atoms riding'
_refine_ls_matrix_type full
_refine_ls_number_parameters 141
_refine_ls_number_reflns 1273
_refine_ls_number_restraints 0
_refine_ls_restrained_S_all 1.118
_refine_ls_restrained_S_obs 1.114
_refine_ls_R_factor_all 0.0501
_refine_ls_R_factor_obs 0.0487
_refine_ls_shift/esd_max 0.107
_refine_ls_shift/esd_mean 0.007
_refine_ls_structure_factor_coef Fsqd
_refine_ls_weighting_details 'w = 1/[\s^2^(Fo^2^)+(0.0893P)^2^+1.7382P] where P=(Fo^2^+2Fc^2^)/3'
_refine_ls_weighting_scheme calc
_refine_ls_wR_factor_all 0.1362
_refine_ls_wR_factor_obs 0.1334
_reflns_number_observed 1234
_reflns_number_total 1274
_reflns_observed_criterion >2sigma(I)
_cod_data_source_file jz1093.cif
_cod_data_source_block hepes
_cod_depositor_comments
;
The following automatic conversions were performed:
'_symmetry_cell_setting' value 'Orthorhombic' changed to 'orthorhombic'
according to '/home/saulius/struct/CIF-dictionaries/cif_core.dic'
dictionary named 'cif_core.dic' version 2.4.1 from 2010-06-29.

Automatic conversion script
Id: cif_fix_enum 1527 2010-12-29 10:47:43Z saulius 

The following automatic conversions were performed:

'_symmetry_cell_setting' value 'Orthorhombic' changed to
'orthorhombic' according to
/home/saulius/struct/CIF-dictionaries/cif_core.dic dictionary named
'cif_core.dic' version 2.4.1 from 2010-06-29.

Automatic conversion script
Id: cif_fix_values 1715 2011-07-08 13:25:40Z adriana 

The following automatic conversions were performed:

'_exptl_crystal_density_meas' value 'none' was changed to '?' - the
value is perceived as not measured.

Automatic conversion script
Id: cif_fix_values 3008 2015-01-20 13:52:24Z robertas 

The following automatic conversions were performed:

'_refine_ls_weighting_scheme' value 'calc w =
1/[\s^2^(Fo^2^)+(0.0893P)^2^+1.7382P] where P=(Fo^2^+2Fc^2^)/3' was
changed to 'calc'. New tag '_refine_ls_weighting_details' was
created. The value of the new tag was set to 'w =
1/[\s^2^(Fo^2^)+(0.0893P)^2^+1.7382P] where P=(Fo^2^+2Fc^2^)/3'.

Automatic conversion script
Id: cif_fix_values 3143 2015-03-26 13:38:13Z robertas 
;
_cod_database_code 2005129

loop_
_symmetry_equiv_pos_as_xyz
'x, y, z'
'-x+1/2, -y, z+1/2'
'-x, y+1/2, -z+1/2'
'x+1/2, -y+1/2, -z'
'-x, -y, -z'
'x-1/2, y, -z-1/2'
'x, -y-1/2, z-1/2'
'-x-1/2, y-1/2, z'

loop_
_atom_site_aniso_label
_atom_site_aniso_U_11
_atom_site_aniso_U_22
_atom_site_aniso_U_33
_atom_site_aniso_U_12
_atom_site_aniso_U_13
_atom_site_aniso_U_23
S4 .0265(6) .0301(6) .0191(6) .0028(3) -.0011(3) -.0056(3)
O1 .0372(13) .0461(13) .0347(12) -.0136(10) .0052(10) -.0042(11)
O2 .0635(18) .0737(18) .0339(14) -.0277(13) -.0135(11) .0231(13)
O3 .0581(16) .084(2) .0790(19) .0398(15) -.0255(15) -.0554(17)
O15 .0445(14) .0423(13) .0329(12) .0105(10) -.0174(10) -.0153(10)
N7 .0294(13) .0262(13) .0187(12) .0008(11) -.0031(10) -.0024(10)
N10 .0226(12) .0226(12) .0202(13) .0027(11) .0017(10) -.0022(10)
C5 .0301(16) .0312(16) .0236(16) .0039(13) -.0074(13) -.0033(13)
C6 .0303(17) .0343(17) .0234(16) .0053(12) -.0088(12) -.0090(14)
C8 .0314(15) .0231(16) .0262(16) -.0030(13) -.0017(12) -.0014(12)
C9 .0305(15) .0279(15) .0201(15) -.0050(12) .0020(12) .0017(12)
C11 .0336(16) .0238(15) .0243(16) -.0037(13) -.0027(12) .0052(12)
C12 .0350(15) .0301(16) .0203(16) .0008(14) -.0022(13) .0048(12)
C13 .0281(17) .0277(17) .0234(16) -.0019(11) -.0031(12) -.0062(12)
C14 .0418(17) .0381(17) .0266(17) -.0015(15) -.0096(14) -.0064(14)

loop_
_atom_site_label
_atom_site_occupancy
_atom_site_fract_x
_atom_site_fract_y
_atom_site_fract_z
_atom_site_U_iso_or_equiv
_atom_site_thermal_displace_type
S4 1.000 .72554(6) .01943(6) .62902(4) .0252(3) Uani
O1 1.000 .8386(2) .0508(2) .60360(10) .0393(7) Uani
O2 1.000 .7251(2) -.0680(2) .6924(2) .0570(10) Uani
O3 1.000 .6590(2) .1211(3) .6497(2) .0737(11) Uani
O15 1.000 .3827(2) -0.3220(2) .10490(10) .0399(8) Uani
N7 1.000 .6809(2) -0.1990(2) .43030(10) .0248(7) Uani
N10 1.000 .5160(2) -0.2614(2) .30730(10) .0218(7) Uani
C5 1.000 .6576(3) -.0429(3) .5414(2) .0283(9) Uani
C6 1.000 .7300(2) -0.1389(3) .5026(2) .0293(10) Uani
C8 1.000 .6509(2) -0.1184(2) .3635(2) .0269(9) Uani
C9 1.000 .6152(2) -0.1854(2) .2876(2) .0262(9) Uani
C11 1.000 .5462(3) -0.3418(3) .3767(2) .0272(9) Uani
C12 1.000 .5825(2) -0.2713(2) .4509(2) .0285(9) Uani
C13 1.000 .4713(2) -0.3292(2) .2352(2) .0264(10) Uani
C14 1.000 .4391(3) -0.2514(3) .1641(2) .0355(10) Uani
H5A 1.000 .5851(3) -.0755(3) .55763(17) .0339 Uiso
H5B 1.000 .6436(3) .0182(3) .50104(17) .0339 Uiso
H6A 1.000 .8018(2) -0.1047(3) .48637(17) .0352 Uiso
H6B 1.000 .7458(2) -0.1976(3) .54432(17) .0352 Uiso
H8A 1.000 .7156(2) -.0693(2) .35049(16) .0322 Uiso
H8B 1.000 .5895(2) -.0678(2) .38117(16) .0322 Uiso
H9A 1.000 .5952(2) -0.1307(2) .24428(17) .0314 Uiso
H9B 1.000 .6776(2) -0.2335(2) .26834(17) .0314 Uiso
H10 1.000 .463(2) -0.214(2) .321(2) .020(7) Uiso
H11A 1.000 .6073(3) -0.3934(3) .35993(16) .0327 Uiso
H11B 1.000 .4813(3) -0.3900(3) .39085(16) .0327 Uiso
H12A 1.000 .5206(2) -0.2215(2) .46883(17) .0342 Uiso
H12B 1.000 .6016(2) -0.3240(2) .49573(17) .0342 Uiso
H13A 1.000 .4053(2) -0.3737(2) .25238(16) .0316 Uiso
H13B 1.000 .5285(2) -0.3846(2) .21713(16) .0316 Uiso
H14A 1.000 .3895(3) -0.1890(3) .18279(18) .0426 Uiso
H14B 1.000 .5063(3) -0.2163(3) .14019(18) .0426 Uiso
H15 1.000 .3210(10) -0.293(2) .094(2) .0598 Uiso

loop_
_atom_type_symbol
_atom_type_description
_atom_type_scat_dispersion_real
_atom_type_scat_dispersion_imag
_atom_type_scat_source
C C .0181 .0091 'International Tables Vol C Tables 4.2.6.8 and 6.1.1.4'
H H .0000 .0000 'International Tables Vol C Tables 4.2.6.8 and 6.1.1.4'
N N .0311 .0180 'International Tables Vol C Tables 4.2.6.8 and 6.1.1.4'
O O .0492 .0322 'International Tables Vol C Tables 4.2.6.8 and 6.1.1.4'
S S .3331 .5567 'International Tables Vol C Tables 4.2.6.8 and 6.1.1.4'

loop_
_geom_angle_atom_site_label_1
_geom_angle_atom_site_label_2
_geom_angle_atom_site_label_3
_geom_angle
_geom_angle_publ_flag
O1 S4 O2 112.40(10) yes
O1 S4 O3 111.9(2) yes
O1 S4 C5 106.60(10) yes
O2 S4 O3 112.9(2) yes
O2 S4 C5 107.2(2) yes
O3 S4 C5 105.2(2) yes
C6 N7 C8 113.2(2) yes
C6 N7 C12 113.0(2) yes
C8 N7 C12 109.3(2) yes
C9 N10 C11 109.3(2) yes
C9 N10 C13 114.0(2) yes
C11 N10 C13 111.0(2) yes
S4 C5 C6 111.3(2) yes
N7 C6 C5 116.2(2) yes
N7 C8 C9 110.9(2) yes
N10 C9 C8 109.7(2) yes
N10 C11 C12 110.1(2) yes
N7 C12 C11 110.0(2) yes
N10 C13 C14 112.7(2) yes
O15 C14 C13 107.8(2) yes
C14 O15 H15 109.5(18) no
C9 N10 H10 105.3(16) no
C11 N10 H10 111.5(18) no
C13 N10 H10 105.6(17) no
S4 C5 H5A 109.4(3) no
S4 C5 H5B 109.3(3) no
C6 C5 H5A 109.4(4) no
C6 C5 H5B 109.3(3) no
H5A C5 H5B 108.0(4) no
N7 C6 H6A 108.2(3) no
N7 C6 H6B 108.2(3) no
C5 C6 H6A 108.3(4) no
C5 C6 H6B 108.2(3) no
H6A C6 H6B 107.4(3) no
N7 C8 H8A 109.4(3) no
N7 C8 H8B 109.5(3) no
C9 C8 H8A 109.5(3) no
C9 C8 H8B 109.5(3) no
H8A C8 H8B 108.1(3) no
N10 C9 H9A 109.7(3) no
N10 C9 H9B 109.7(2) no
C8 C9 H9A 109.7(3) no
C8 C9 H9B 109.7(3) no
H9A C9 H9B 108.2(3) no
N10 C11 H11A 109.6(3) no
N10 C11 H11B 109.7(3) no
C12 C11 H11A 109.6(3) no
C12 C11 H11B 109.6(3) no
H11A C11 H11B 108.1(4) no
N7 C12 H12A 109.7(2) no
N7 C12 H12B 109.6(3) no
C11 C12 H12A 109.7(3) no
C11 C12 H12B 109.6(3) no
H12A C12 H12B 108.2(3) no
N10 C13 H13A 109.0(3) no
N10 C13 H13B 109.1(3) no
C14 C13 H13A 109.0(3) no
C14 C13 H13B 109.1(3) no
H13A C13 H13B 107.8(3) no
O15 C14 H14A 110.1(4) no
O15 C14 H14B 110.2(3) no
C13 C14 H14A 110.1(3) no
C13 C14 H14B 110.1(3) no
H14A C14 H14B 108.5(4) no

loop_
_geom_bond_atom_site_label_1
_geom_bond_atom_site_label_2
_geom_bond_distance
_geom_bond_publ_flag
S4 O1 1.441(2) yes
S4 O2 1.433(2) yes
S4 O3 1.439(3) yes
S4 C5 1.783(3) yes
O15 C14 1.421(4) yes
N7 C6 1.478(4) yes
N7 C8 1.466(3) yes
N7 C12 1.463(3) yes
N10 C9 1.491(3) yes
N10 C11 1.496(4) yes
N10 C13 1.500(3) yes
C5 C6 1.524(5) yes
C8 C9 1.510(4) yes
C11 C12 1.511(4) yes
C13 C14 1.505(4) yes
O15 H15 .820(19) no
N10 H10 .86(2) no
C5 H5A .970(5) no
C5 H5B .970(4) no
C6 H6A .969(4) no
C6 H6B .971(4) no
C8 H8A .970(3) no
C8 H8B .970(3) no
C9 H9A .970(4) no
C9 H9B .970(3) no
C11 H11A .970(5) no
C11 H11B .970(5) no
C12 H12A .970(3) no
C12 H12B .970(4) no
C13 H13A .971(3) no
C13 H13B .970(3) no
C14 H14A .970(5) no
C14 H14B .970(5) no

loop_
_geom_torsion_atom_site_label_1
_geom_torsion_atom_site_label_2
_geom_torsion_atom_site_label_3
_geom_torsion_atom_site_label_4
_geom_torsion
_geom_torsion_publ_flag
O1 S4 C5 C6 50.8(2) yes
O2 S4 C5 C6 -69.8(2) yes
O3 S4 C5 C6 169.8(2) yes
C6 N7 C8 C9 172.8(2) yes
C8 N7 C6 C5 56.8(3) yes
C12 N7 C6 C5 -68.2(3) yes
C12 N7 C8 C9 -60.3(3) yes
C8 N7 C12 C11 60.2(3) yes
C6 N7 C12 C11 -172.8(2) yes
C13 N10 C9 C8 178.2(2) yes
C11 N10 C9 C8 -57.0(3) yes
C11 N10 C13 C14 179.6(2) yes
C13 N10 C11 C12 -175.7(2) yes
C9 N10 C13 C14 -56.5(3) yes
C9 N10 C11 C12 57.7(3) yes
S4 C5 C6 N7 178.6(2) yes
N7 C8 C9 N10 59.0(2) yes
N10 C11 C12 N7 -59.7(3) yes
N10 C13 C14 O15 -171.4(2) yes

loop_
_cod_related_entry_id
_cod_related_entry_database
_cod_related_entry_code
1 ChemSpider 22278
